data_7218692
loop_
_publ_author_name
'Huang, RongYi'
'Xue, Chen'
'Zhu, Chang-Hai'
'Wang, Zhu-Qing'
'Xu, Heng'
'Ren, Xiao-Ming'

_publ_section_title
;
 Charge-transfer metal-organic frameworks based on CuCN architecture
 units: crystal structures, luminescence properties and theoretical
 investigations
;
_journal_name_full 'RSC Adv.'
_journal_paper_doi 10.1039/C4RA11652F
_journal_year 2014
_chemical_formula_moiety 'C23 H18 Cu3 N7'
_chemical_formula_sum 'C23 H18 Cu3 N7'
_chemical_formula_weight 583.06
_chemical_name_systematic
; 
 ? 
;
_space_group_IT_number 2
_symmetry_cell_setting triclinic
_symmetry_space_group_name_Hall '-P 1'
_symmetry_space_group_name_H-M 'P -1'
_atom_sites_solution_hydrogens geom
_atom_sites_solution_primary direct
_atom_sites_solution_secondary difmap
_audit_creation_method SHELXL-97
_cell_angle_alpha 61.160(7)
_cell_angle_beta 73.893(9)
_cell_angle_gamma 74.296(8)
_cell_formula_units_Z 1
_cell_length_a 7.3383(9)
_cell_length_b 9.7110(11)
_cell_length_c 9.8336(12)
_cell_measurement_reflns_used 2705
_cell_measurement_temperature 296(2)
_cell_measurement_theta_max 25.20
_cell_measurement_theta_min 2.43
_cell_volume 581.90(13)
_computing_cell_refinement 'Bruker SMART'
_computing_data_collection 'Bruker SMART'
_computing_data_reduction 'Bruker SAINT'
_computing_molecular_graphics 'Bruker SHELXTL'
_computing_publication_material 'Bruker SHELXTL'
_computing_structure_refinement 'SHELXL-97 (Sheldrick, 1997)'
_computing_structure_solution 'SHELXS-97 (Sheldrick, 1990)'
_diffrn_ambient_temperature 296(2)
_diffrn_measured_fraction_theta_full 0.979
_diffrn_measured_fraction_theta_max 0.979
_diffrn_measurement_device_type 'CCD area detector'
_diffrn_measurement_method 'phi and omega scans'
_diffrn_radiation_monochromator graphite
_diffrn_radiation_source 'fine-focus sealed tube'
_diffrn_radiation_type MoK\a
_diffrn_radiation_wavelength 0.71073
_diffrn_reflns_av_R_equivalents 0.2500
_diffrn_reflns_av_sigmaI/netI 0.1639
_diffrn_reflns_limit_h_max 8
_diffrn_reflns_limit_h_min -8
_diffrn_reflns_limit_k_max 11
_diffrn_reflns_limit_k_min -11
_diffrn_reflns_limit_l_max 11
_diffrn_reflns_limit_l_min -11
_diffrn_reflns_number 6695
_diffrn_reflns_theta_full 25.05
_diffrn_reflns_theta_max 25.05
_diffrn_reflns_theta_min 2.43
_exptl_absorpt_coefficient_mu 2.742
_exptl_absorpt_correction_T_max 0.6101
_exptl_absorpt_correction_T_min 0.5838
_exptl_absorpt_correction_type none
_exptl_crystal_colour yellow
_exptl_crystal_density_diffrn 1.664
_exptl_crystal_density_method 'not measured'
_exptl_crystal_description block
_exptl_crystal_F_000 292
_exptl_crystal_size_max 0.22
_exptl_crystal_size_mid 0.21
_exptl_crystal_size_min 0.20
_refine_diff_density_max 0.708
_refine_diff_density_min -0.626
_refine_diff_density_rms 0.141
_refine_ls_extinction_method none
_refine_ls_goodness_of_fit_ref 1.009
_refine_ls_hydrogen_treatment constr
_refine_ls_matrix_type full
_refine_ls_number_parameters 151
_refine_ls_number_reflns 2025
_refine_ls_number_restraints 0
_refine_ls_restrained_S_all 1.009
_refine_ls_R_factor_all 0.0886
_refine_ls_R_factor_gt 0.0678
_refine_ls_shift/su_max 0.000
_refine_ls_shift/su_mean 0.000
_refine_ls_structure_factor_coef Fsqd
_refine_ls_weighting_details 'calc w=1/[\s^2^(Fo^2^)+(0.1169P)^2^+0.0420P] where P=(Fo^2^+2Fc^2^)/3'
_refine_ls_weighting_scheme calc
_refine_ls_wR_factor_gt 0.1921
_refine_ls_wR_factor_ref 0.2293
_reflns_number_gt 1397
_reflns_number_total 2025
_reflns_threshold_expression >2sigma(I)
_cod_data_source_file c4ra11652f2.cif
_cod_data_source_block gg
_cod_depositor_comments
;
The following automatic conversions were performed:

'_symmetry_cell_setting' value 'Triclinic' changed to 'triclinic'
according to
/usr/data/users/saulius/crontab/automatic-downloads/rss-feeds/RSC/lib/dictionaries/cif_core.dic
dictionary named 'cif_core.dic' version 2.4.2 from 2011-04-26.

Automatic conversion script
Id: cif_fix_values 2827 2014-09-09 07:05:25Z andrius 
;
_cod_original_cell_volume 581.90(12)
_cod_original_sg_symbol_H-M P-1
_cod_database_code 7218692

loop_
_symmetry_equiv_pos_as_xyz
'x, y, z'
'-x, -y, -z'

loop_
_atom_site_label
_atom_site_type_symbol
_atom_site_fract_x
_atom_site_fract_y
_atom_site_fract_z
_atom_site_U_iso_or_equiv
_atom_site_adp_type
_atom_site_occupancy
_atom_site_symmetry_multiplicity
_atom_site_calc_flag
_atom_site_refinement_flags
Cu1 Cu 1.04387(11) 0.27611(7) 0.92030(9) 0.0676(4) Uani 1 1 d .
Cu2 Cu 1.5000 0.5000 1.0000 0.0883(5) Uani 1 2 d S
N2 N 1.3269(10) 0.4179(6) 0.9667(7) 0.0840(17) Uani 1 1 d .
C3 C 0.7934(9) 0.3533(6) 0.6890(9) 0.0661(17) Uani 1 1 d .
H3 H 0.7889 0.2461 0.7258 0.079 Uiso 1 1 calc R
C4 C 0.7255(9) 0.4704(7) 0.5612(10) 0.0715(18) Uani 1 1 d .
H4 H 0.6661 0.4620 0.4939 0.086 Uiso 1 1 calc R
C5 C 0.8458(8) 0.5665(6) 0.6673(7) 0.0566(14) Uani 1 1 d .
H5 H 0.8845 0.6394 0.6848 0.068 Uiso 1 1 calc R
C6 C 0.7072(9) 0.7689(6) 0.4285(7) 0.0619(15) Uani 1 1 d .
H6A H 0.7798 0.8409 0.4248 0.074 Uiso 1 1 calc R
H6B H 0.7418 0.7666 0.3269 0.074 Uiso 1 1 calc R
C7 C 0.4997(8) 0.8322(5) 0.4545(7) 0.0530(13) Uani 1 1 d .
C8 C 0.3791(10) 0.7836(7) 0.5985(8) 0.0730(19) Uani 1 1 d .
H8 H 0.4295 0.7015 0.6857 0.088 Uiso 1 1 calc R
C9 C 0.1915(11) 0.8483(7) 0.6206(7) 0.0690(18) Uani 1 1 d .
H9 H 0.1196 0.8157 0.7219 0.083 Uiso 1 1 calc R
C10 C 0.1042(8) 0.9657(5) 0.4896(6) 0.0525(14) Uani 1 1 d .
C11 C 0.2232(9) 1.0116(6) 0.3432(6) 0.0558(14) Uani 1 1 d .
H11 H 0.1707 1.0877 0.2546 0.067 Uiso 1 1 calc R
C12 C 0.4145(9) 0.9497(6) 0.3237(8) 0.0666(16) Uani 1 1 d .
H12 H 0.4890 0.9854 0.2234 0.080 Uiso 1 1 calc R
C1 C 1.0089(10) 0.0617(6) 0.9852(7) 0.0745(17) Uani 0.50 1 d P
N1 N 1.0089(10) 0.0617(6) 0.9852(7) 0.0745(17) Uani 0.50 1 d P
C2 C 1.2168(10) 0.3647(6) 0.9506(8) 0.0649(15) Uani 1 1 d .
N3 N 0.8709(7) 0.4120(5) 0.7594(6) 0.0608(13) Uani 1 1 d .
N4 N 0.7633(7) 0.6070(5) 0.5514(6) 0.0542(12) Uani 1 1 d .

loop_
_atom_site_aniso_label
_atom_site_aniso_U_11
_atom_site_aniso_U_22
_atom_site_aniso_U_33
_atom_site_aniso_U_23
_atom_site_aniso_U_13
_atom_site_aniso_U_12
Cu1 0.0791(7) 0.0590(5) 0.0574(6) -0.0161(4) -0.0189(5) -0.0119(4)
Cu2 0.1204(13) 0.0831(8) 0.0628(9) -0.0113(6) -0.0253(8) -0.0497(8)
N2 0.105(5) 0.072(3) 0.064(4) -0.014(3) -0.020(3) -0.026(3)
C3 0.053(3) 0.045(2) 0.108(5) -0.038(3) -0.027(3) 0.003(2)
C4 0.053(3) 0.068(3) 0.109(5) -0.051(4) -0.026(3) 0.003(3)
C5 0.067(4) 0.050(2) 0.060(3) -0.024(2) -0.025(3) -0.005(2)
C6 0.064(4) 0.061(3) 0.050(3) -0.012(3) -0.023(3) -0.005(3)
C7 0.058(3) 0.044(2) 0.054(3) -0.019(2) -0.018(3) 0.000(2)
C8 0.071(4) 0.057(3) 0.058(4) -0.006(3) -0.020(3) 0.010(3)
C9 0.077(4) 0.061(3) 0.040(3) -0.007(3) -0.019(3) 0.011(3)
C10 0.069(4) 0.0301(19) 0.046(3) -0.011(2) -0.012(3) 0.001(2)
C11 0.070(4) 0.055(2) 0.041(3) -0.016(2) -0.034(3) 0.008(2)
C12 0.068(4) 0.058(3) 0.054(3) -0.016(3) -0.004(3) -0.005(3)
C1 0.094(4) 0.055(2) 0.071(4) -0.011(3) -0.036(3) -0.016(3)
N1 0.094(4) 0.055(2) 0.071(4) -0.011(3) -0.036(3) -0.016(3)
C2 0.072(4) 0.055(3) 0.063(4) -0.014(3) -0.022(3) -0.018(3)
N3 0.062(3) 0.0432(19) 0.074(3) -0.025(2) -0.009(3) -0.0081(19)
N4 0.051(3) 0.056(2) 0.057(3) -0.025(2) -0.025(2) 0.005(2)

loop_
_atom_type_symbol
_atom_type_description
_atom_type_scat_dispersion_real
_atom_type_scat_dispersion_imag
_atom_type_scat_source
C C 0.0033 0.0016 'International Tables Vol C Tables 4.2.6.8 and 6.1.1.4'
H H 0.0000 0.0000 'International Tables Vol C Tables 4.2.6.8 and 6.1.1.4'
N N 0.0061 0.0033 'International Tables Vol C Tables 4.2.6.8 and 6.1.1.4'
Cu Cu 0.3201 1.2651 'International Tables Vol C Tables 4.2.6.8 and 6.1.1.4'

loop_
_geom_angle_atom_site_label_1
_geom_angle_atom_site_label_2
_geom_angle_atom_site_label_3
_geom_angle
_geom_angle_site_symmetry_1
_geom_angle_site_symmetry_3
C2 Cu1 C1 134.7(2) . .
C2 Cu1 N3 120.7(2) . .
C1 Cu1 N3 103.8(2) . .
N2 Cu2 N2 180.000(2) . 2_867
C2 N2 Cu2 178.0(7) . .
C4 C3 N3 111.2(5) . .
C4 C3 H3 124.4 . .
N3 C3 H3 124.4 . .
C3 C4 N4 104.3(6) . .
C3 C4 H4 127.8 . .
N4 C4 H4 127.8 . .
N4 C5 N3 113.8(5) . .
N4 C5 H5 123.1 . .
N3 C5 H5 123.1 . .
C7 C6 N4 113.8(5) . .
C7 C6 H6A 108.8 . .
N4 C6 H6A 108.8 . .
C7 C6 H6B 108.8 . .
N4 C6 H6B 108.8 . .
H6A C6 H6B 107.7 . .
C8 C7 C12 116.2(5) . .
C8 C7 C6 124.9(5) . .
C12 C7 C6 118.9(5) . .
C9 C8 C7 123.9(5) . .
C9 C8 H8 118.1 . .
C7 C8 H8 118.1 . .
C8 C9 C10 120.2(6) . .
C8 C9 H9 119.9 . .
C10 C9 H9 119.9 . .
C11 C10 C9 116.2(5) . .
C11 C10 C10 122.7(5) . 2_576
C9 C10 C10 121.2(6) . 2_576
C12 C11 C10 122.9(4) . .
C12 C11 H11 118.6 . .
C10 C11 H11 118.6 . .
C11 C12 C7 120.5(6) . .
C11 C12 H12 119.7 . .
C7 C12 H12 119.7 . .
N1 C1 C1 0.0(7) 2_757 2_757
N1 C1 Cu1 176.3(9) 2_757 .
C1 C1 Cu1 176.3(9) 2_757 .
N2 C2 Cu1 178.2(8) . .
C5 N3 C3 102.7(5) . .
C5 N3 Cu1 131.1(4) . .
C3 N3 Cu1 123.8(3) . .
C5 N4 C4 107.9(5) . .
C5 N4 C6 128.6(5) . .
C4 N4 C6 123.5(5) . .

loop_
_geom_bond_atom_site_label_1
_geom_bond_atom_site_label_2
_geom_bond_distance
_geom_bond_site_symmetry_2
Cu1 C2 1.867(7) .
Cu1 C1 1.930(5) .
Cu1 N3 2.012(5) .
Cu2 N2 1.841(8) .
Cu2 N2 1.841(8) 2_867
N2 C2 1.149(10) .
C3 C4 1.335(10) .
C3 N3 1.379(8) .
C3 H3 0.9300 .
C4 N4 1.381(7) .
C4 H4 0.9300 .
C5 N4 1.281(7) .
C5 N3 1.318(6) .
C5 H5 0.9300 .
C6 C7 1.480(8) .
C6 N4 1.481(6) .
C6 H6A 0.9700 .
C6 H6B 0.9700 .
C7 C8 1.377(9) .
C7 C12 1.411(7) .
C8 C9 1.355(9) .
C8 H8 0.9300 .
C9 C10 1.419(7) .
C9 H9 0.9300 .
C10 C11 1.388(8) .
C10 C10 1.493(11) 2_576
C11 C12 1.369(8) .
C11 H11 0.9300 .
C12 H12 0.9300 .
C1 N1 1.125(10) 2_757
C1 C1 1.125(10) 2_757

loop_
_geom_torsion_atom_site_label_1
_geom_torsion_atom_site_label_2
_geom_torsion_atom_site_label_3
_geom_torsion_atom_site_label_4
_geom_torsion
_geom_torsion_site_symmetry_1
_geom_torsion_site_symmetry_4
N2 Cu2 N2 C2 -87(100) 2_867 .
N3 C3 C4 N4 0.3(7) . .
N4 C6 C7 C8 23.8(8) . .
N4 C6 C7 C12 -155.3(5) . .
C12 C7 C8 C9 -4.0(10) . .
C6 C7 C8 C9 176.9(7) . .
C7 C8 C9 C10 4.6(11) . .
C8 C9 C10 C11 -2.2(9) . .
C8 C9 C10 C10 177.7(7) . 2_576
C9 C10 C11 C12 -0.5(8) . .
C10 C10 C11 C12 179.6(6) 2_576 .
C10 C11 C12 C7 1.0(9) . .
C8 C7 C12 C11 1.1(9) . .
C6 C7 C12 C11 -179.7(6) . .
C2 Cu1 C1 N1 -114(13) . 2_757
N3 Cu1 C1 N1 55(13) . 2_757
C2 Cu1 C1 C1 -114(13) . 2_757
N3 Cu1 C1 C1 55(13) . 2_757
Cu2 N2 C2 Cu1 -135(19) . .
C1 Cu1 C2 N2 70(20) . .
N3 Cu1 C2 N2 -97(20) . .
N4 C5 N3 C3 0.0(7) . .
N4 C5 N3 Cu1 162.7(4) . .
C4 C3 N3 C5 -0.2(7) . .
C4 C3 N3 Cu1 -164.5(4) . .
C2 Cu1 N3 C5 -3.9(7) . .
C1 Cu1 N3 C5 -174.6(5) . .
C2 Cu1 N3 C3 155.6(5) . .
C1 Cu1 N3 C3 -15.1(6) . .
N3 C5 N4 C4 0.2(7) . .
N3 C5 N4 C6 177.9(5) . .
C3 C4 N4 C5 -0.3(7) . .
C3 C4 N4 C6 -178.2(6) . .
C7 C6 N4 C5 -102.0(7) . .
C7 C6 N4 C4 75.4(7) . .
